data_1001003
loop_
_publ_author_name
'Leclaire, A'

_publ_section_title
;
Structure cristalline d un nouvel hydrate du nitrate de calcium Ca (N
O~3~)~2~ (H~2~ O)~1.235~
;
_journal_coden_ASTM ACBCAR
_journal_name_full 'Acta Crystallographica B (24,1968-38,1982)'
_journal_page_first 1950
_journal_page_last 1953
_journal_paper_doi 10.1107/S0567740876006845
_journal_volume 32
_journal_year 1976
_chemical_formula_structural 'CA (N O3)2 (H2 O)1.235'
_chemical_formula_sum 'Ca H2.47 N2 O7.235'
_chemical_name_systematic 'Calcium nitrate hydrate (1/2/1.2)'
_space_group_IT_number 176
_symmetry_cell_setting hexagonal
_symmetry_Int_Tables_number 176
_symmetry_space_group_name_Hall '-P 6c'
_symmetry_space_group_name_H-M 'P 63/m'
_cell_angle_alpha 90
_cell_angle_beta 90
_cell_angle_gamma 120
_cell_formula_units_Z 34
_cell_length_a 13.226(2)
_cell_length_b 13.226(2)
_cell_length_c 32.37(2)
_cell_volume 4903.8
_refine_ls_R_factor_all 0.039
_cod_original_formula_sum 'H2.47 Ca N2 O7.235'
_cod_database_code 1001003

loop_
_symmetry_equiv_pos_as_xyz
x,y,z
-y,x-y,z
y-x,-x,z
-x,-y,1/2+z
y,y-x,1/2+z
x-y,x,1/2+z
-x,-y,-z
y,y-x,-z
x-y,x,-z
x,y,1/2-z
-y,x-y,1/2-z
y-x,-x,1/2-z

loop_
_atom_site_label
_atom_site_type_symbol
_atom_site_symmetry_multiplicity
_atom_site_Wyckoff_symbol
_atom_site_fract_x
_atom_site_fract_y
_atom_site_fract_z
_atom_site_occupancy
_atom_site_attached_hydrogens
_atom_site_calc_flag
Ca1 Ca2+ 6 h 0.41111(8) -0.07433(8) 0.25 1. 0 d
Ca2 Ca2+ 4 f 0.33333 -0.33333 0.11431(1) 1. 0 d
Ca3 Ca2+ 12 i 0.42801(5) 0.11313(5) 0.01431(2) 1. 0 d
Ca4 Ca2+ 12 i 0.04412(6) -0.19792(6) 0.17426(2) 1. 0 d
N1 N5+ 6 h 0.29552(39) 0.20263(36) 0.25 1. 0 d
O1 O2- 6 h 0.21252(34) 0.22529(36) 0.25 1. 0 d
O2 O2- 12 i 0.33393(28) 0.19355(28) 0.21617(10) 1. 0 d
N2 N5+ 2 c 0.33333 -0.33333 0.25 1. 0 d
O3 O2- 6 h 0.26700(28) -0.29134(28) 0.25 1. 0 d
N3 N5+ 12 i 0.50282(23) -0.13876(23) 0.17173(7) 1. 0 d
O4 O2- 12 i 0.39442(19) -0.18872(20) 0.17444(7) 1. 0 d
O5 O2- 12 i 0.56515(21) -0.0663(2) 0.19891(6) 1. 0 d
O6 O2- 12 i 0.54863(22) -0.16337(23) 0.14261(6) 1. 0 d
N4 N5+ 4 f -0.33333 0.33333 0.02607(12) 1. 0 d
O7 O2- 12 i -0.42104(21) 0.34549(21) 0.02595(7) 1. 0 d
N5 N5+ 12 i 0.44627(25) -0.11548(23) 0.06183(7) 1. 0 d
O8 O2- 12 i 0.46231(23) -0.20033(21) 0.05464(7) 1. 0 d
O9 O2- 12 i 0.49774(23) -0.02727(21) 0.03844(7) 1. 0 d
O10 O2- 12 i 0.38342(25) -0.12067(23) 0.09025(7) 1. 0 d
N6 N5+ 12 i 0.30244(26) -0.03096(25) 0.17311(8) 1. 0 d
O11 O2- 12 i 0.24876(23) -0.09502(24) 0.20418(7) 1. 0 d
O12 O2- 12 i 0.24390(36) -0.03600(26) 0.14220(7) 1. 0 d
O13 O2- 12 i 0.40915(25) 0.03251(25) 0.17477(25) 1. 0 d
N7 N5+ 12 i 0.18976(25) -0.09055(26) 0.03130(8) 1. 0 d
O14 O2- 12 i 0.22466(25) 0.00614(25) 0.04765(8) 1. 0 d
O15 O2- 12 i 0.09306(23) 0.17671(25) 0.03910(9) 1. 0 d
O16 O2- 12 i 0.25487(23) -0.10269(23) 0.00551(8) 1. 0 d
N8 N5+ 4 e 0. 0. 0.19206(13) 1. 0 d
O17 O2- 12 i 0.10129(22) 0.01576(22) 0.19146(8) 1. 0 d
N9 N5+ 4 f -0.33333 0.33333 0.15701(18) 1. 0 d
O18 O2- 4 f -0.33333 0.33333 0.11837(17) 1. 0 d
O19 O2- 12 i -0.36892(216) 0.23586(141) 0.1706(6) 0.33 0 d
O20 O2- 12 i -0.30888(203) 0.26925(174) 0.17889(43) 0.33 0 d
O21 O2- 12 i 0.13408(34) 0.13109(28) 0.11054(8) 1. 2 d
O22 O2- 12 i -0.14649(25) 0.29711(28) 0.08695(7) 1. 2 d
O23 O2- 12 i -0.08482(40) -0.37449(38) 0.13398(144) 1. 2 d
O24 O2- 6 h -0.42068(60) 0.45311(56) 0.25 1. 2 d
H1 H1+ 12 i -1. -1. -1. 7. 0 dum

loop_
_atom_type_symbol
_atom_type_oxidation_number
Ca2+ 2.000
N5+ 5.000
O2- -2.000
H1+ 1.000
